data_2233149
loop_
_publ_author_name
'Jasinski, Jerry P.'
'Golen, James A.'
'Praveen, A. S.'
'Narayana, B.'
'Yathirajan, H. S.'

_publ_section_title
;
 1,2-Bis(3-phenoxybenzylidene)hydrazine
;
_journal_coeditor_code GG2067
_journal_issue 1
_journal_name_full 'Acta Crystallographica Section E'
_journal_page_first o81
_journal_paper_doi 10.1107/S1600536811052469
_journal_volume 68
_journal_year 2012
_chemical_formula_iupac 'C26 H20 N2 O2'
_chemical_formula_moiety 'C26 H20 N2 O2'
_chemical_formula_sum 'C26 H20 N2 O2'
_chemical_formula_weight 392.44
_chemical_name_systematic
;
1,2-Bis(3-phenoxybenzylidene)hydrazine
;
_space_group_IT_number 15
_symmetry_cell_setting monoclinic
_symmetry_space_group_name_Hall '-C 2yc'
_symmetry_space_group_name_H-M 'C 1 2/c 1'
_atom_sites_solution_hydrogens geom
_atom_sites_solution_primary direct
_atom_sites_solution_secondary difmap
_cell_angle_alpha 90.00
_cell_angle_beta 109.538(8)
_cell_angle_gamma 90.00
_cell_formula_units_Z 4
_cell_length_a 23.6271(16)
_cell_length_b 11.2942(6)
_cell_length_c 8.2359(7)
_cell_measurement_reflns_used 1146
_cell_measurement_temperature 170(2)
_cell_measurement_theta_max 28.61
_cell_measurement_theta_min 3.06
_cell_volume 2071.2(3)
_computing_cell_refinement '<i>CrysAlis PRO</i> (Oxford Diffraction, 2010)'
_computing_data_collection '<i>CrysAlis PRO</i> (Oxford Diffraction, 2010)'
_computing_data_reduction '<i>CrysAlis RED</i> (Oxford Diffraction, 2010)'
_computing_molecular_graphics '<i>SHELXTL</i> (Sheldrick, 2008)'
_computing_publication_material '<i>SHELXTL</i> (Sheldrick, 2008)'
_computing_structure_refinement '<i>SHELXL97</i> (Sheldrick, 2008)'
_computing_structure_solution '<i>SHELXS97</i> (Sheldrick, 2008)'
_diffrn_ambient_temperature 170(2)
_diffrn_detector_area_resol_mean 16.1500
_diffrn_measured_fraction_theta_full 0.998
_diffrn_measured_fraction_theta_max 0.878
_diffrn_measurement_device_type 'Oxford Diffraction Xcalibur Eos Gemini'
_diffrn_measurement_method '  \w scans'
_diffrn_radiation_monochromator graphite
_diffrn_radiation_source 'Enhance (Mo) X-ray Source'
_diffrn_radiation_type MoK\a
_diffrn_radiation_wavelength 0.71073
_diffrn_reflns_av_R_equivalents 0.0227
_diffrn_reflns_av_sigmaI/netI 0.0369
_diffrn_reflns_limit_h_max 19
_diffrn_reflns_limit_h_min -31
_diffrn_reflns_limit_k_max 14
_diffrn_reflns_limit_k_min -12
_diffrn_reflns_limit_l_max 10
_diffrn_reflns_limit_l_min -10
_diffrn_reflns_number 4228
_diffrn_reflns_theta_full 25.00
_diffrn_reflns_theta_max 28.67
_diffrn_reflns_theta_min 3.06
_exptl_absorpt_coefficient_mu 0.080
_exptl_absorpt_correction_T_max 0.9952
_exptl_absorpt_correction_T_min 0.9655
_exptl_absorpt_correction_type multi-scan
_exptl_absorpt_process_details
;
(CrysAlis RED; Oxford Diffraction, 2010)
;
_exptl_crystal_colour yellow
_exptl_crystal_density_diffrn 1.259
_exptl_crystal_density_method 'not measured'
_exptl_crystal_description plate
_exptl_crystal_F_000 824
_exptl_crystal_size_max 0.44
_exptl_crystal_size_mid 0.20
_exptl_crystal_size_min 0.06
_refine_diff_density_max 0.136
_refine_diff_density_min -0.185
_refine_ls_extinction_method none
_refine_ls_goodness_of_fit_ref 1.053
_refine_ls_hydrogen_treatment constr
_refine_ls_matrix_type full
_refine_ls_number_parameters 136
_refine_ls_number_reflns 2341
_refine_ls_number_restraints 0
_refine_ls_restrained_S_all 1.053
_refine_ls_R_factor_all 0.0776
_refine_ls_R_factor_gt 0.0495
_refine_ls_shift/su_max 0.000
_refine_ls_shift/su_mean 0.000
_refine_ls_structure_factor_coef Fsqd
_refine_ls_weighting_details 'calc w=1/[\s^2^(Fo^2^)+(0.0591P)^2^+0.4457P] where P=(Fo^2^+2Fc^2^)/3'
_refine_ls_weighting_scheme calc
_refine_ls_wR_factor_gt 0.1182
_refine_ls_wR_factor_ref 0.1437
_reflns_number_gt 1643
_reflns_number_total 2341
_reflns_threshold_expression I>2sigma(I)
_cod_data_source_file gg2067.cif
_cod_data_source_block I
_cod_original_sg_symbol_H-M 'C 2/c'
_cod_database_code 2233149
_cod_database_fobs_code 2233149

loop_
_symmetry_equiv_pos_as_xyz
'x, y, z'
'-x, y, -z+1/2'
'x+1/2, y+1/2, z'
'-x+1/2, y+1/2, -z+1/2'
'-x, -y, -z'
'x, -y, z-1/2'
'-x+1/2, -y+1/2, -z'
'x+1/2, -y+1/2, z-1/2'

loop_
_atom_site_type_symbol
_atom_site_label
_atom_site_fract_x
_atom_site_fract_y
_atom_site_fract_z
_atom_site_U_iso_or_equiv
_atom_site_adp_type
_atom_site_calc_flag
_atom_site_refinement_flags
_atom_site_occupancy
_atom_site_symmetry_multiplicity
O O1 0.28415(5) 0.56492(12) 0.14723(17) 0.0634(4) Uani d . 1 1
N N1 0.02329(6) 0.53855(12) 0.04610(19) 0.0533(4) Uani d . 1 1
C C1 0.36654(9) 0.54126(16) 0.4051(2) 0.0582(5) Uani d . 1 1
H H1B 0.3467 0.4787 0.4361 0.070 Uiso calc R 1 1
C C2 0.42338(10) 0.5731(2) 0.5077(3) 0.0769(7) Uani d . 1 1
H H2A 0.4421 0.5321 0.6096 0.092 Uiso calc R 1 1
C C3 0.45254(9) 0.6644(2) 0.4612(3) 0.0818(7) Uani d . 1 1
H H3A 0.4911 0.6854 0.5310 0.098 Uiso calc R 1 1
C C4 0.42510(10) 0.7249(2) 0.3120(3) 0.0760(7) Uani d . 1 1
H H4A 0.4450 0.7870 0.2802 0.091 Uiso calc R 1 1
C C5 0.36825(9) 0.69433(15) 0.2091(2) 0.0584(5) Uani d . 1 1
H H5A 0.3493 0.7355 0.1076 0.070 Uiso calc R 1 1
C C6 0.33985(7) 0.60286(14) 0.2574(2) 0.0432(4) Uani d . 1 1
C C7 0.23306(7) 0.60721(15) 0.1737(2) 0.0442(4) Uani d . 1 1
C C8 0.23209(7) 0.70730(14) 0.2691(2) 0.0483(4) Uani d . 1 1
H H8A 0.2672 0.7497 0.3218 0.058 Uiso calc R 1 1
C C9 0.17840(8) 0.74360(15) 0.2851(2) 0.0491(4) Uani d . 1 1
H H9A 0.1776 0.8111 0.3491 0.059 Uiso calc R 1 1
C C10 0.12623(7) 0.68200(14) 0.2084(2) 0.0462(4) Uani d . 1 1
H H10A 0.0905 0.7071 0.2213 0.055 Uiso calc R 1 1
C C11 0.12717(7) 0.58123(13) 0.1108(2) 0.0416(4) Uani d . 1 1
C C12 0.18101(7) 0.54480(14) 0.0936(2) 0.0441(4) Uani d . 1 1
H H12A 0.1820 0.4783 0.0281 0.053 Uiso calc R 1 1
C C13 0.07271(7) 0.51346(15) 0.0257(2) 0.0469(4) Uani d . 1 1
H H13A 0.0743 0.4504 -0.0452 0.056 Uiso calc R 1 1

loop_
_atom_site_aniso_label
_atom_site_aniso_U_11
_atom_site_aniso_U_22
_atom_site_aniso_U_33
_atom_site_aniso_U_12
_atom_site_aniso_U_13
_atom_site_aniso_U_23
O1 0.0376(6) 0.0815(9) 0.0687(9) -0.0038(6) 0.0148(6) -0.0324(7)
N1 0.0396(8) 0.0516(9) 0.0670(10) -0.0047(6) 0.0156(7) -0.0052(7)
C1 0.0663(12) 0.0553(11) 0.0548(11) -0.0063(9) 0.0226(9) 0.0036(9)
C2 0.0680(14) 0.0838(16) 0.0605(13) 0.0133(13) -0.0029(11) 0.0005(11)
C3 0.0425(11) 0.0966(18) 0.0949(18) -0.0106(12) 0.0079(11) -0.0309(15)
C4 0.0707(14) 0.0690(14) 0.0975(18) -0.0299(12) 0.0403(14) -0.0178(13)
C5 0.0670(12) 0.0496(10) 0.0595(11) -0.0038(9) 0.0225(10) 0.0045(9)
C6 0.0354(8) 0.0473(9) 0.0479(9) -0.0026(7) 0.0152(7) -0.0100(7)
C7 0.0383(8) 0.0501(9) 0.0433(9) 0.0021(7) 0.0123(7) -0.0041(7)
C8 0.0431(9) 0.0499(10) 0.0466(9) -0.0039(8) 0.0080(7) -0.0081(8)
C9 0.0516(10) 0.0447(9) 0.0482(10) 0.0061(8) 0.0131(8) -0.0054(8)
C10 0.0434(9) 0.0477(9) 0.0479(9) 0.0082(7) 0.0157(7) 0.0030(7)
C11 0.0407(8) 0.0412(9) 0.0425(9) 0.0005(7) 0.0134(7) 0.0047(7)
C12 0.0423(9) 0.0431(9) 0.0459(9) -0.0014(7) 0.0133(7) -0.0063(7)
C13 0.0436(9) 0.0453(9) 0.0527(10) -0.0013(7) 0.0175(8) -0.0007(8)

loop_
_atom_type_symbol
_atom_type_description
_atom_type_scat_dispersion_real
_atom_type_scat_dispersion_imag
_atom_type_scat_source
C C 0.0033 0.0016 'International Tables Vol C Tables 4.2.6.8 and 6.1.1.4'
H H 0.0000 0.0000 'International Tables Vol C Tables 4.2.6.8 and 6.1.1.4'
N N 0.0061 0.0033 'International Tables Vol C Tables 4.2.6.8 and 6.1.1.4'
O O 0.0106 0.0060 'International Tables Vol C Tables 4.2.6.8 and 6.1.1.4'

loop_
_geom_angle_atom_site_label_1
_geom_angle_atom_site_label_2
_geom_angle_atom_site_label_3
_geom_angle_site_symmetry_3
_geom_angle
C7 O1 C6 . 118.43(12)
C13 N1 N1 5_565 112.25(17)
C6 C1 C2 . 118.82(18)
C6 C1 H1B . 120.6
C2 C1 H1B . 120.6
C3 C2 C1 . 120.4(2)
C3 C2 H2A . 119.8
C1 C2 H2A . 119.8
C2 C3 C4 . 119.92(19)
C2 C3 H3A . 120.0
C4 C3 H3A . 120.0
C3 C4 C5 . 120.2(2)
C3 C4 H4A . 119.9
C5 C4 H4A . 119.9
C6 C5 C4 . 119.14(19)
C6 C5 H5A . 120.4
C4 C5 H5A . 120.4
C1 C6 C5 . 121.55(17)
C1 C6 O1 . 118.67(15)
C5 C6 O1 . 119.58(16)
C12 C7 C8 . 120.56(15)
C12 C7 O1 . 115.75(14)
C8 C7 O1 . 123.66(14)
C9 C8 C7 . 119.21(15)
C9 C8 H8A . 120.4
C7 C8 H8A . 120.4
C10 C9 C8 . 121.21(15)
C10 C9 H9A . 119.4
C8 C9 H9A . 119.4
C9 C10 C11 . 119.53(15)
C9 C10 H10A . 120.2
C11 C10 H10A . 120.2
C12 C11 C10 . 119.42(14)
C12 C11 C13 . 119.11(14)
C10 C11 C13 . 121.47(14)
C7 C12 C11 . 120.06(15)
C7 C12 H12A . 120.0
C11 C12 H12A . 120.0
N1 C13 C11 . 121.53(15)
N1 C13 H13A . 119.2
C11 C13 H13A . 119.2

loop_
_geom_bond_atom_site_label_1
_geom_bond_atom_site_label_2
_geom_bond_site_symmetry_2
_geom_bond_distance
O1 C7 . 1.3814(18)
O1 C6 . 1.3930(18)
N1 C13 . 1.266(2)
N1 N1 5_565 1.410(3)
C1 C6 . 1.359(2)
C1 C2 . 1.374(3)
C1 H1B . 0.9300
C2 C3 . 1.364(3)
C2 H2A . 0.9300
C3 C4 . 1.365(3)
C3 H3A . 0.9300
C4 C5 . 1.371(3)
C4 H4A . 0.9300
C5 C6 . 1.362(2)
C5 H5A . 0.9300
C7 C12 . 1.379(2)
C7 C8 . 1.381(2)
C8 C9 . 1.381(2)
C8 H8A . 0.9300
C9 C10 . 1.372(2)
C9 H9A . 0.9300
C10 C11 . 1.398(2)
C10 H10A . 0.9300
C11 C12 . 1.388(2)
C11 C13 . 1.459(2)
C12 H12A . 0.9300
C13 H13A . 0.9300

loop_
_geom_hbond_atom_site_label_D
_geom_hbond_atom_site_label_H
_geom_hbond_atom_site_label_A
_geom_hbond_site_symmetry_A
_geom_hbond_distance_DH
_geom_hbond_distance_HA
_geom_hbond_distance_DA
_geom_hbond_angle_DHA
C5 H5A Cg 7_555 0.93 2.68 3.5947(17) 167

loop_
_geom_torsion_atom_site_label_1
_geom_torsion_atom_site_label_2
_geom_torsion_atom_site_label_3
_geom_torsion_atom_site_label_4
_geom_torsion_site_symmetry_1
_geom_torsion
C6 C1 C2 C3 . -0.5(3)
C1 C2 C3 C4 . 0.2(3)
C2 C3 C4 C5 . 0.1(3)
C3 C4 C5 C6 . -0.2(3)
C2 C1 C6 C5 . 0.4(3)
C2 C1 C6 O1 . 175.27(16)
C4 C5 C6 C1 . 0.0(3)
C4 C5 C6 O1 . -174.87(16)
C7 O1 C6 C1 . 88.2(2)
C7 O1 C6 C5 . -96.80(19)
C6 O1 C7 C12 . -163.42(14)
C6 O1 C7 C8 . 18.5(2)
C12 C7 C8 C9 . 0.7(3)
O1 C7 C8 C9 . 178.76(16)
C7 C8 C9 C10 . 0.1(3)
C8 C9 C10 C11 . -0.6(2)
C9 C10 C11 C12 . 0.3(2)
C9 C10 C11 C13 . -179.48(15)
C8 C7 C12 C11 . -1.1(3)
O1 C7 C12 C11 . -179.24(14)
C10 C11 C12 C7 . 0.5(2)
C13 C11 C12 C7 . -179.68(14)
N1 N1 C13 C11 5_565 -179.40(15)
C12 C11 C13 N1 . 175.49(16)
C10 C11 C13 N1 . -4.7(3)
